data_4125912
loop_
_publ_author_name
'Sato, Michio'
'Dander, Jacob E.'
'Sato, Chizuru'
'Hung, Yiu-Sun'
'Gao, Shu-Shan'
'Tang, Man-Cheng'
'Hang, Leibniz'
'Winter, Jaclyn M.'
'Garg, Neil K.'
'Watanabe, Kenji'
'Tang, Yi'

_publ_section_title
;
 Collaborative Biosynthesis of Maleimide- and Succinimide-Containing
 Natural Products by Fungal Polyketide Megasynthases.
;
_journal_name_full 'Journal of the American Chemical Society'
_journal_paper_doi 10.1021/jacs.7b02432
_journal_year 2017
_chemical_absolute_configuration unk
_chemical_formula_moiety 'C37 H48 N2 O6'
_chemical_formula_sum 'C37 H48 N2 O6'
_chemical_formula_weight 616.77
_space_group_crystal_system monoclinic
_space_group_IT_number 5
_space_group_name_Hall 'C 2y'
_space_group_name_H-M_alt 'C 1 2 1'
_symmetry_space_group_name_Hall 'C 2y'
_symmetry_space_group_name_H-M 'C 1 2 1'
_atom_sites_solution_hydrogens mixed
_audit_creation_method SHELXL-2014/6
_cell_angle_alpha 90
_cell_angle_beta 101.601(4)
_cell_angle_gamma 90
_cell_formula_units_Z 4
_cell_length_a 24.2286(12)
_cell_length_b 5.0539(3)
_cell_length_c 27.8102(14)
_cell_measurement_reflns_used 2756
_cell_measurement_temperature 100(2)
_cell_measurement_theta_max 65.83
_cell_measurement_theta_min 3.75
_cell_volume 3335.8(3)
_computing_cell_refinement 'Bruker SAINT'
_computing_data_collection 'Bruker APEX2'
_computing_data_reduction 'Bruker SAINT'
_computing_molecular_graphics 'Bruker SHELXTL'
_computing_publication_material 'Bruker SHELXTL'
_computing_structure_refinement 'SHELXL-2014/6 (Sheldrick, 2014)'
_computing_structure_solution 'SHELXS-97 (Sheldrick 2008)'
_diffrn_ambient_temperature 100(2)
_diffrn_detector_area_resol_mean 8.3333
_diffrn_measured_fraction_theta_full 0.995
_diffrn_measured_fraction_theta_max 0.962
_diffrn_measurement_device_type 'Bruker APEX-II CCD'
_diffrn_measurement_method '\f and \w scans'
_diffrn_radiation_type CuK\a
_diffrn_radiation_wavelength 1.54178
_diffrn_reflns_av_R_equivalents 0.0558
_diffrn_reflns_av_unetI/netI 0.0613
_diffrn_reflns_Laue_measured_fraction_full 0.995
_diffrn_reflns_Laue_measured_fraction_max 0.962
_diffrn_reflns_limit_h_max 29
_diffrn_reflns_limit_h_min -28
_diffrn_reflns_limit_k_max 6
_diffrn_reflns_limit_k_min -6
_diffrn_reflns_limit_l_max 34
_diffrn_reflns_limit_l_min -34
_diffrn_reflns_number 12128
_diffrn_reflns_point_group_measured_fraction_full 0.875
_diffrn_reflns_point_group_measured_fraction_max 0.833
_diffrn_reflns_theta_full 67.679
_diffrn_reflns_theta_max 71.720
_diffrn_reflns_theta_min 1.622
_diffrn_source 'I\mS micro--focus source'
_exptl_absorpt_coefficient_mu 0.663
_exptl_absorpt_correction_T_max 0.75
_exptl_absorpt_correction_T_min 0.61
_exptl_absorpt_correction_type multi-scan
_exptl_absorpt_process_details 'SADABS V2014/2 (Bruker AXS Inc.)'
_exptl_crystal_colour colorless
_exptl_crystal_density_diffrn 1.228
_exptl_crystal_description needle
_exptl_crystal_F_000 1328
_exptl_crystal_size_max 0.200
_exptl_crystal_size_mid 0.060
_exptl_crystal_size_min 0.030
_refine_diff_density_max 0.163
_refine_diff_density_min -0.192
_refine_diff_density_rms 0.040
_refine_ls_abs_structure_details
; 
 Flack x determined using 1406 quotients [(I+)-(I-)]/[(I+)+(I-)] 
 (Parsons, Flack and Wagner, Acta Cryst. B69 (2013) 249-259). 
;
_refine_ls_abs_structure_Flack 0.00(16)
_refine_ls_extinction_method none
_refine_ls_goodness_of_fit_ref 1.041
_refine_ls_hydrogen_treatment mixed
_refine_ls_matrix_type full
_refine_ls_number_parameters 443
_refine_ls_number_reflns 5454
_refine_ls_number_restraints 43
_refine_ls_restrained_S_all 1.038
_refine_ls_R_factor_all 0.0526
_refine_ls_R_factor_gt 0.0419
_refine_ls_shift/su_max 0.000
_refine_ls_shift/su_mean 0.000
_refine_ls_structure_factor_coef Fsqd
_refine_ls_weighting_details 'w=1/[\s^2^(Fo^2^)+(0.0495P)^2^] where P=(Fo^2^+2Fc^2^)/3'
_refine_ls_weighting_scheme calc
_refine_ls_wR_factor_gt 0.0987
_refine_ls_wR_factor_ref 0.1020
_reflns_Friedel_coverage 0.546
_reflns_Friedel_fraction_full 0.722
_reflns_Friedel_fraction_max 0.669
_reflns_number_gt 4533
_reflns_number_total 5454
_reflns_threshold_expression 'I > 2\s(I)'
_cod_data_source_file ja7b02432_si_002.cif
_cod_data_source_block cu_tang1601_a
_cod_database_code 4125912
_shelx_space_group_comment
; 
The symmetry employed for this shelxl refinement is uniquely defined 
by the following loop, which should always be used as a source of 
symmetry information in preference to the above space-group names. 
They are only intended as comments. 
;
_shelx_estimated_absorpt_t_min 0.879
_shelx_estimated_absorpt_t_max 0.980
_shelxl_version_number 2014/6

loop_
_space_group_symop_operation_xyz
'x, y, z'
'-x, y, -z'
'x+1/2, y+1/2, z'
'-x+1/2, y+1/2, -z'

loop_
_atom_site_label
_atom_site_type_symbol
_atom_site_fract_x
_atom_site_fract_y
_atom_site_fract_z
_atom_site_U_iso_or_equiv
_atom_site_adp_type
_atom_site_occupancy
_atom_site_site_symmetry_order
_atom_site_calc_flag
_atom_site_refinement_flags_posn
_atom_site_refinement_flags_adp
_atom_site_refinement_flags_occupancy
_atom_site_disorder_assembly
_atom_site_disorder_group
O1 O 0.01367(9) 0.6018(5) 0.43827(8) 0.0327(6) Uani 1 1 d . . . . .
O2 O 0.03984(9) 0.3350(5) 0.38215(8) 0.0287(5) Uani 1 1 d . . . . .
O3 O 0.16324(10) 1.0471(4) 0.36765(9) 0.0325(6) Uani 1 1 d . . . . .
O4 O 0.36569(9) 0.9454(4) 0.21031(8) 0.0260(5) Uani 1 1 d . . . . .
O5 O 0.43545(9) 0.3825(5) 0.30485(8) 0.0347(6) Uani 1 1 d . . . . .
O6 O 0.54509(9) 0.9324(5) 0.23415(8) 0.0363(6) Uani 1 1 d . . . . .
N1 N 0.13083(12) 0.6356(6) 0.37748(10) 0.0254(6) Uani 1 1 d . . . . .
H1N H 0.1349(14) 0.474(8) 0.3736(12) 0.030 Uiso 1 1 d . U . . .
N2 N 0.49861(11) 0.6635(6) 0.27907(10) 0.0268(6) Uani 1 1 d . . . . .
H2N H 0.5175(15) 0.687(8) 0.3089(13) 0.032 Uiso 1 1 d . U . . .
C1 C 0.11496(14) 0.9464(7) 0.49405(11) 0.0296(7) Uani 1 1 d . . . . .
H1 H 0.0841 1.0611 0.4823 0.036 Uiso 1 1 calc R U . . .
C2 C 0.14505(15) 0.9755(7) 0.54171(12) 0.0343(8) Uani 1 1 d . . . . .
H2 H 0.1346 1.1078 0.5625 0.041 Uiso 1 1 calc R U . . .
C3 C 0.19041(14) 0.8108(7) 0.55896(12) 0.0322(8) Uani 1 1 d . . . . .
H3 H 0.2113 0.8310 0.5915 0.039 Uiso 1 1 calc R U . . .
C4 C 0.20528(14) 0.6175(7) 0.52889(12) 0.0318(8) Uani 1 1 d . . . . .
H4 H 0.2363 0.5041 0.5408 0.038 Uiso 1 1 calc R U . . .
C5 C 0.17492(13) 0.5887(7) 0.48117(11) 0.0277(7) Uani 1 1 d . . . . .
H5 H 0.1855 0.4562 0.4605 0.033 Uiso 1 1 calc R U . . .
C6 C 0.12900(13) 0.7529(6) 0.46328(11) 0.0228(7) Uani 1 1 d . . . . .
C7 C 0.09573(13) 0.7230(6) 0.41085(10) 0.0227(6) Uani 1 1 d . . . . .
H7 H 0.0797 0.8999 0.3995 0.027 Uiso 1 1 calc R U . . .
C8 C 0.04743(13) 0.5308(7) 0.40790(11) 0.0238(7) Uani 1 1 d . . . . .
C9 C -0.03475(14) 0.4313(9) 0.43741(13) 0.0414(9) Uani 1 1 d . . . . .
H9A H -0.0582 0.4303 0.4043 0.062 Uiso 1 1 calc R U . . .
H9B H -0.0568 0.4976 0.4608 0.062 Uiso 1 1 calc R U . . .
H9C H -0.0219 0.2511 0.4466 0.062 Uiso 1 1 calc R U . . .
C10 C 0.16500(13) 0.8073(6) 0.36031(11) 0.0238(7) Uani 1 1 d . . . . .
C11 C 0.20511(12) 0.6793(6) 0.33203(10) 0.0221(7) Uani 1 1 d . . . . .
H11 H 0.2148 0.4997 0.3463 0.027 Uiso 1 1 calc R U . . .
C12 C 0.17906(13) 0.6444(6) 0.27762(11) 0.0244(7) Uani 1 1 d . . . . .
H12A H 0.1685 0.8188 0.2623 0.029 Uiso 1 1 calc R U . . .
H3N H 0.1447 0.5342 0.2738 0.029 Uiso 1 1 calc R U . . .
C13 C 0.22245(12) 0.5100(6) 0.25264(11) 0.0218(6) Uani 1 1 d . . . . .
H13 H 0.2363 0.3523 0.2733 0.026 Uiso 1 1 calc R U . . .
C14 C 0.27457(12) 0.6887(6) 0.25388(10) 0.0202(6) Uani 1 1 d . . . . .
H14 H 0.2615 0.8636 0.2390 0.024 Uiso 1 1 calc R U . . .
C15 C 0.30232(12) 0.7327(6) 0.30840(10) 0.0212(6) Uani 1 1 d . . . . .
H15 H 0.3162 0.5574 0.3226 0.025 Uiso 1 1 calc R U . . .
C16 C 0.25939(12) 0.8374(6) 0.33769(10) 0.0224(6) Uani 1 1 d . . . . .
H16A H 0.2776 0.8412 0.3729 0.027 Uiso 1 1 calc R U . . .
H16B H 0.2497 1.0220 0.3274 0.027 Uiso 1 1 calc R U . . .
C17 C 0.19732(12) 0.4051(6) 0.20318(10) 0.0233(6) Uani 1 1 d . . . . .
H17 H 0.1596 0.3431 0.1978 0.028 Uiso 1 1 calc R U . . .
C18 C 0.22399(12) 0.3924(6) 0.16617(11) 0.0237(7) Uani 1 1 d . . . . .
H18 H 0.2056 0.3087 0.1367 0.028 Uiso 1 1 calc R U . . .
C19 C 0.28202(13) 0.5036(6) 0.16831(10) 0.0221(7) Uani 1 1 d . . . . .
H19 H 0.3044 0.3694 0.1540 0.027 Uiso 1 1 calc R U . . .
C20 C 0.31293(12) 0.5584(6) 0.22250(10) 0.0212(6) Uani 1 1 d . . . . .
H20 H 0.3250 0.3832 0.2378 0.025 Uiso 1 1 calc R U . . .
C21 C 0.27389(13) 0.7430(6) 0.13462(11) 0.0245(7) Uani 1 1 d . . . . .
H21 H 0.2628 0.9047 0.1473 0.029 Uiso 1 1 calc R U . . .
C22 C 0.28122(14) 0.7412(7) 0.08875(11) 0.0295(7) Uani 1 1 d . . . . .
H22 H 0.2980 0.5888 0.0778 0.035 Uiso 1 1 calc R U . . .
C23 C 0.26487(18) 0.9629(8) 0.05287(12) 0.0442(9) Uani 1 1 d . . . . .
H23A H 0.2508 1.1122 0.0694 0.066 Uiso 1 1 calc R U . . .
H23B H 0.2353 0.9022 0.0257 0.066 Uiso 1 1 calc R U . . .
H23C H 0.2978 1.0193 0.0401 0.066 Uiso 1 1 calc R U . . .
C24 C 0.36561(13) 0.7073(6) 0.21815(10) 0.0226(7) Uani 1 1 d . . . . .
C25 C 0.41963(12) 0.5436(6) 0.21946(11) 0.0227(7) Uani 1 1 d . . . . .
H25 H 0.4096 0.3657 0.2045 0.027 Uiso 1 1 calc R U . . .
C26 C 0.45005(13) 0.5112(6) 0.27293(11) 0.0246(7) Uani 1 1 d . . . . .
C27 C 0.50768(13) 0.7775(6) 0.23645(11) 0.0259(7) Uani 1 1 d . . . . .
C28 C 0.46319(13) 0.6775(7) 0.19427(11) 0.0249(7) Uani 1 1 d . . . . .
H28 H 0.4452 0.8315 0.1746 0.030 Uiso 1 1 calc R U . . .
C29 C 0.48594(13) 0.4828(7) 0.16003(11) 0.0263(7) Uani 1 1 d . . . . .
H29 H 0.4928 0.3090 0.1774 0.032 Uiso 1 1 calc R U . . .
C30 C 0.44066(14) 0.4409(8) 0.11347(12) 0.0377(8) Uani 1 1 d . U . . .
H30A H 0.4063 0.3714 0.1232 0.045 Uiso 0.57(2) 1 calc R U P A 1
H30B H 0.4310 0.6150 0.0977 0.045 Uiso 0.57(2) 1 calc R U P A 1
H30C H 0.4063 0.3714 0.1232 0.045 Uiso 0.43(2) 1 calc R U P A 1
H30D H 0.4310 0.6150 0.0977 0.045 Uiso 0.43(2) 1 calc R U P A 1
C31 C 0.4564(11) 0.259(5) 0.0766(8) 0.039(4) Uani 0.57(2) 1 d . U P A 1
H31A H 0.4846 0.3494 0.0611 0.046 Uiso 0.57(2) 1 calc R U P A 1
H31B H 0.4751 0.1025 0.0942 0.046 Uiso 0.57(2) 1 calc R U P A 1
C32 C 0.4112(8) 0.164(3) 0.0374(5) 0.035(3) Uani 0.57(2) 1 d . U P A 1
H32A H 0.3868 0.3165 0.0253 0.042 Uiso 0.57(2) 1 calc R U P A 1
H32B H 0.3881 0.0376 0.0521 0.042 Uiso 0.57(2) 1 calc R U P A 1
C33 C 0.4265(5) 0.032(4) -0.0061(4) 0.060(4) Uani 0.57(2) 1 d . U P A 1
H33A H 0.4485 -0.1285 0.0057 0.072 Uiso 0.57(2) 1 calc R U P A 1
H33B H 0.4520 0.1527 -0.0193 0.072 Uiso 0.57(2) 1 calc R U P A 1
C31A C 0.4489(14) 0.206(6) 0.0813(10) 0.031(5) Uani 0.43(2) 1 d . U P A 2
H31C H 0.4378 0.0425 0.0964 0.037 Uiso 0.43(2) 1 calc R U P A 2
H31D H 0.4895 0.1912 0.0805 0.037 Uiso 0.43(2) 1 calc R U P A 2
C32A C 0.4143(11) 0.225(5) 0.0267(6) 0.032(4) Uani 0.43(2) 1 d . U P A 2
H32C H 0.3761 0.2943 0.0267 0.038 Uiso 0.43(2) 1 calc R U P A 2
H32D H 0.4333 0.3481 0.0076 0.038 Uiso 0.43(2) 1 calc R U P A 2
C33A C 0.4101(7) -0.051(3) 0.0031(4) 0.035(3) Uani 0.43(2) 1 d . U P A 2
H33C H 0.4485 -0.1213 0.0049 0.042 Uiso 0.43(2) 1 calc R U P A 2
H33D H 0.3902 -0.1705 0.0221 0.042 Uiso 0.43(2) 1 calc R U P A 2
C34 C 0.38023(17) -0.0492(11) -0.04821(14) 0.0553(11) Uani 1 1 d . U . . .
H34A H 0.3968 -0.1324 -0.0738 0.083 Uiso 0.57(2) 1 calc R U P A 1
H34B H 0.3552 -0.1753 -0.0365 0.083 Uiso 0.57(2) 1 calc R U P A 1
H34C H 0.3587 0.1073 -0.0617 0.083 Uiso 0.57(2) 1 calc R U P A 1
H34D H 0.3436 -0.0012 -0.0408 0.083 Uiso 0.43(2) 1 calc R U P A 1
H34E H 0.3852 0.0417 -0.0782 0.083 Uiso 0.43(2) 1 calc R U P A 1
H34F H 0.3817 -0.2409 -0.0530 0.083 Uiso 0.43(2) 1 calc R U P A 1
C35 C 0.54023(13) 0.5697(7) 0.14673(11) 0.0290(7) Uani 1 1 d . . . . .
H35 H 0.5420 0.7425 0.1336 0.035 Uiso 1 1 calc R U . . .
C36 C 0.58564(13) 0.4195(9) 0.15222(12) 0.0370(8) Uani 1 1 d . . . . .
H36A H 0.5851 0.2459 0.1652 0.044 Uiso 1 1 calc R U . . .
H36B H 0.6189 0.4849 0.1432 0.044 Uiso 1 1 calc R U . . .
C37 C 0.35213(13) 0.9255(7) 0.31778(11) 0.0275(7) Uani 1 1 d . . . . .
H37A H 0.3842 0.8459 0.3066 0.041 Uiso 1 1 calc R U . . .
H37B H 0.3627 0.9637 0.3530 0.041 Uiso 1 1 calc R U . . .
H37C H 0.3413 1.0902 0.2997 0.041 Uiso 1 1 calc R U . . .

loop_
_atom_site_aniso_label
_atom_site_aniso_U_11
_atom_site_aniso_U_22
_atom_site_aniso_U_33
_atom_site_aniso_U_23
_atom_site_aniso_U_13
_atom_site_aniso_U_12
O1 0.0265(12) 0.0460(15) 0.0282(11) -0.0076(12) 0.0113(10) -0.0024(11)
O2 0.0300(12) 0.0288(13) 0.0272(11) -0.0039(11) 0.0052(10) -0.0018(10)
O3 0.0405(14) 0.0177(12) 0.0440(14) -0.0004(11) 0.0198(12) 0.0015(10)
O4 0.0295(11) 0.0186(12) 0.0306(11) -0.0010(10) 0.0078(9) -0.0038(9)
O5 0.0330(13) 0.0351(14) 0.0354(12) 0.0118(12) 0.0055(10) -0.0042(11)
O6 0.0337(12) 0.0400(14) 0.0349(12) -0.0019(12) 0.0065(10) -0.0154(12)
N1 0.0358(15) 0.0172(13) 0.0263(13) -0.0013(12) 0.0139(12) -0.0024(12)
N2 0.0257(14) 0.0324(16) 0.0205(12) -0.0012(13) 0.0001(11) -0.0052(12)
C1 0.0331(17) 0.0245(17) 0.0316(16) -0.0029(16) 0.0075(14) 0.0029(15)
C2 0.044(2) 0.028(2) 0.0292(17) -0.0065(16) 0.0056(15) 0.0024(15)
C3 0.0390(19) 0.0298(19) 0.0262(16) -0.0005(16) 0.0022(15) -0.0083(15)
C4 0.0333(18) 0.0285(18) 0.0318(17) 0.0058(16) 0.0024(15) 0.0028(15)
C5 0.0332(18) 0.0237(17) 0.0269(16) 0.0022(14) 0.0079(14) 0.0047(14)
C6 0.0260(16) 0.0198(16) 0.0238(14) 0.0018(14) 0.0081(13) -0.0009(12)
C7 0.0303(17) 0.0191(15) 0.0200(14) -0.0008(13) 0.0080(13) 0.0037(13)
C8 0.0235(16) 0.0286(18) 0.0190(14) 0.0013(15) 0.0036(12) 0.0042(13)
C9 0.0236(16) 0.065(3) 0.0371(18) -0.008(2) 0.0098(14) -0.0109(19)
C10 0.0272(17) 0.0228(18) 0.0220(14) 0.0018(14) 0.0062(13) -0.0013(13)
C11 0.0259(16) 0.0173(16) 0.0249(15) 0.0027(13) 0.0091(13) 0.0019(12)
C12 0.0233(15) 0.0242(17) 0.0263(15) -0.0007(14) 0.0067(13) -0.0001(13)
C13 0.0239(15) 0.0186(16) 0.0230(14) 0.0014(13) 0.0052(12) 0.0001(12)
C14 0.0223(15) 0.0177(16) 0.0213(14) 0.0028(13) 0.0059(12) -0.0001(12)
C15 0.0219(15) 0.0214(16) 0.0193(14) 0.0026(14) 0.0016(12) -0.0001(12)
C16 0.0278(16) 0.0214(15) 0.0177(13) 0.0009(13) 0.0044(12) 0.0009(13)
C17 0.0232(15) 0.0207(16) 0.0247(14) 0.0006(14) 0.0013(12) -0.0010(13)
C18 0.0265(15) 0.0219(17) 0.0204(14) -0.0006(14) -0.0007(12) -0.0003(13)
C19 0.0273(16) 0.0194(16) 0.0195(14) -0.0001(13) 0.0042(12) 0.0004(12)
C20 0.0212(15) 0.0191(16) 0.0228(14) 0.0004(13) 0.0036(12) 0.0019(12)
C21 0.0281(17) 0.0199(16) 0.0246(15) -0.0009(14) 0.0030(13) -0.0011(13)
C22 0.0385(19) 0.0256(18) 0.0256(16) -0.0003(15) 0.0097(14) -0.0024(14)
C23 0.067(3) 0.039(2) 0.0282(17) 0.0025(18) 0.0122(17) -0.004(2)
C24 0.0264(16) 0.0219(18) 0.0194(14) -0.0058(14) 0.0041(12) -0.0022(13)
C25 0.0240(15) 0.0189(15) 0.0254(15) -0.0038(14) 0.0058(13) -0.0057(12)
C26 0.0248(16) 0.0198(16) 0.0292(16) 0.0024(14) 0.0053(13) 0.0012(12)
C27 0.0220(16) 0.0260(18) 0.0300(16) -0.0029(15) 0.0059(13) -0.0025(13)
C28 0.0237(16) 0.0251(17) 0.0267(15) 0.0027(14) 0.0065(13) -0.0010(13)
C29 0.0272(16) 0.0233(17) 0.0287(16) -0.0023(15) 0.0066(14) -0.0026(13)
C30 0.0274(17) 0.045(2) 0.0386(18) -0.0145(18) 0.0026(14) 0.0010(17)
C31 0.040(6) 0.041(10) 0.032(6) -0.005(6) 0.001(4) 0.005(6)
C32 0.039(5) 0.034(7) 0.030(6) -0.005(5) 0.000(4) 0.004(5)
C33 0.038(6) 0.099(11) 0.041(5) -0.032(6) 0.003(4) 0.003(5)
C31A 0.049(11) 0.018(7) 0.022(5) 0.000(5) 0.000(5) 0.010(6)
C32A 0.037(6) 0.034(8) 0.023(6) 0.004(5) 0.002(5) 0.006(6)
C33A 0.032(7) 0.039(6) 0.034(5) -0.006(4) 0.003(4) 0.012(5)
C34 0.053(2) 0.069(3) 0.041(2) -0.022(2) 0.0010(18) 0.001(2)
C35 0.0309(17) 0.0288(18) 0.0277(16) -0.0022(15) 0.0071(14) -0.0035(15)
C36 0.0251(17) 0.050(2) 0.0347(17) -0.0069(19) 0.0023(14) -0.0018(17)
C37 0.0292(16) 0.0289(18) 0.0241(14) -0.0046(15) 0.0047(13) -0.0032(15)

loop_
_atom_type_symbol
_atom_type_description
_atom_type_scat_dispersion_real
_atom_type_scat_dispersion_imag
_atom_type_scat_source
C C 0.0181 0.0091 'International Tables Vol C Tables 4.2.6.8 and 6.1.1.4'
H H 0.0000 0.0000 'International Tables Vol C Tables 4.2.6.8 and 6.1.1.4'
N N 0.0311 0.0180 'International Tables Vol C Tables 4.2.6.8 and 6.1.1.4'
O O 0.0492 0.0322 'International Tables Vol C Tables 4.2.6.8 and 6.1.1.4'

loop_
_geom_angle_atom_site_label_1
_geom_angle_atom_site_label_2
_geom_angle_atom_site_label_3
_geom_angle
C8 O1 C9 115.2(3)
C10 N1 C7 120.7(3)
C10 N1 H1N 119(2)
C7 N1 H1N 119(2)
C27 N2 C26 113.9(3)
C27 N2 H2N 128(2)
C26 N2 H2N 118(2)
C6 C1 C2 121.2(3)
C6 C1 H1 119.4
C2 C1 H1 119.4
C3 C2 C1 119.7(3)
C3 C2 H2 120.1
C1 C2 H2 120.1
C4 C3 C2 120.1(3)
C4 C3 H3 120.0
C2 C3 H3 120.0
C3 C4 C5 120.0(3)
C3 C4 H4 120.0
C5 C4 H4 120.0
C4 C5 C6 120.6(3)
C4 C5 H5 119.7
C6 C5 H5 119.7
C1 C6 C5 118.4(3)
C1 C6 C7 120.8(3)
C5 C6 C7 120.8(3)
N1 C7 C8 108.5(3)
N1 C7 C6 112.2(3)
C8 C7 C6 111.7(2)
N1 C7 H7 108.1
C8 C7 H7 108.1
C6 C7 H7 108.1
O2 C8 O1 123.5(3)
O2 C8 C7 125.5(3)
O1 C8 C7 111.0(3)
O1 C9 H9A 109.5
O1 C9 H9B 109.5
H9A C9 H9B 109.5
O1 C9 H9C 109.5
H9A C9 H9C 109.5
H9B C9 H9C 109.5
O3 C10 N1 122.0(3)
O3 C10 C11 123.6(3)
N1 C10 C11 114.4(3)
C10 C11 C16 110.8(3)
C10 C11 C12 112.5(3)
C16 C11 C12 109.9(2)
C10 C11 H11 107.8
C16 C11 H11 107.8
C12 C11 H11 107.8
C11 C12 C13 108.4(2)
C11 C12 H12A 110.0
C13 C12 H12A 110.0
C11 C12 H3N 110.0
C13 C12 H3N 110.0
H12A C12 H3N 108.4
C17 C13 C12 112.8(3)
C17 C13 C14 114.2(2)
C12 C13 C14 111.3(2)
C17 C13 H13 105.9
C12 C13 H13 105.9
C14 C13 H13 105.9
C20 C14 C15 115.0(2)
C20 C14 C13 108.6(2)
C15 C14 C13 107.3(2)
C20 C14 H14 108.6
C15 C14 H14 108.6
C13 C14 H14 108.6
C37 C15 C16 106.5(2)
C37 C15 C14 115.5(2)
C16 C15 C14 111.2(2)
C37 C15 H15 107.8
C16 C15 H15 107.8
C14 C15 H15 107.8
C11 C16 C15 115.3(3)
C11 C16 H16A 108.4
C15 C16 H16A 108.4
C11 C16 H16B 108.4
C15 C16 H16B 108.4
H16A C16 H16B 107.5
C18 C17 C13 124.4(3)
C18 C17 H17 117.8
C13 C17 H17 117.8
C17 C18 C19 123.4(3)
C17 C18 H18 118.3
C19 C18 H18 118.3
C18 C19 C21 105.6(2)
C18 C19 C20 111.5(2)
C21 C19 C20 115.5(3)
C18 C19 H19 108.0
C21 C19 H19 108.0
C20 C19 H19 108.0
C24 C20 C14 116.6(3)
C24 C20 C19 105.1(2)
C14 C20 C19 113.2(2)
C24 C20 H20 107.2
C14 C20 H20 107.2
C19 C20 H20 107.2
C22 C21 C19 124.3(3)
C22 C21 H21 117.9
C19 C21 H21 117.9
C21 C22 C23 124.6(3)
C21 C22 H22 117.7
C23 C22 H22 117.7
C22 C23 H23A 109.5
C22 C23 H23B 109.5
H23A C23 H23B 109.5
C22 C23 H23C 109.5
H23A C23 H23C 109.5
H23B C23 H23C 109.5
O4 C24 C20 122.5(3)
O4 C24 C25 120.0(3)
C20 C24 C25 117.3(3)
C26 C25 C28 104.4(2)
C26 C25 C24 108.7(2)
C28 C25 C24 114.2(3)
C26 C25 H25 109.8
C28 C25 H25 109.8
C24 C25 H25 109.8
O5 C26 N2 125.0(3)
O5 C26 C25 128.0(3)
N2 C26 C25 106.9(3)
O6 C27 N2 124.6(3)
O6 C27 C28 126.9(3)
N2 C27 C28 108.4(2)
C27 C28 C25 104.0(2)
C27 C28 C29 113.8(2)
C25 C28 C29 111.3(3)
C27 C28 H28 109.2
C25 C28 H28 109.2
C29 C28 H28 109.2
C35 C29 C30 110.2(2)
C35 C29 C28 113.8(3)
C30 C29 C28 109.0(3)
C35 C29 H29 107.9
C30 C29 H29 107.9
C28 C29 H29 107.9
C31 C30 C29 115.5(11)
C31A C30 C29 116.6(13)
C31 C30 H30A 108.4
C29 C30 H30A 108.4
C31 C30 H30B 108.4
C29 C30 H30B 108.4
H30A C30 H30B 107.5
C31 C30 H30C 108.4
C29 C30 H30C 108.4
H30A C30 H30C 0.0
H30B C30 H30C 107.5
C31 C30 H30D 108.4
C29 C30 H30D 108.4
H30A C30 H30D 107.5
H30B C30 H30D 0.0
H30C C30 H30D 107.5
C32 C31 C30 117(2)
C32 C31 H31A 107.9
C30 C31 H31A 107.9
C32 C31 H31B 107.9
C30 C31 H31B 107.9
H31A C31 H31B 107.2
C31 C32 C33 118.8(18)
C31 C32 H32A 107.6
C33 C32 H32A 107.6
C31 C32 H32B 107.6
C33 C32 H32B 107.6
H32A C32 H32B 107.1
C32 C33 C34 119.0(11)
C32 C33 H33A 107.6
C34 C33 H33A 107.6
C32 C33 H33B 107.6
C34 C33 H33B 107.6
H33A C33 H33B 107.0
C30 C31A C32A 114(2)
C30 C31A H31C 108.7
C32A C31A H31C 108.7
C30 C31A H31D 108.7
C32A C31A H31D 108.7
H31C C31A H31D 107.6
C33A C32A C31A 109.4(19)
C33A C32A H32C 109.8
C31A C32A H32C 109.8
C33A C32A H32D 109.8
C31A C32A H32D 109.8
H32C C32A H32D 108.2
C34 C33A C32A 113.0(12)
C34 C33A H33C 109.0
C32A C33A H33C 109.0
C34 C33A H33D 109.0
C32A C33A H33D 109.0
H33C C33A H33D 107.8
C33 C34 H34A 109.5
C33 C34 H34B 109.5
H34A C34 H34B 109.5
C33 C34 H34C 109.5
H34A C34 H34C 109.5
H34B C34 H34C 109.5
C33 C34 H34D 109.5
H34A C34 H34D 141.1
H34B C34 H34D 56.3
H34C C34 H34D 56.3
C33 C34 H34E 109.5
H34A C34 H34E 56.3
H34B C34 H34E 141.1
H34C C34 H34E 56.3
H34D C34 H34E 109.5
C33 C34 H34F 109.5
H34A C34 H34F 56.3
H34B C34 H34F 56.3
H34C C34 H34F 141.1
H34D C34 H34F 109.5
H34E C34 H34F 109.5
C36 C35 C29 123.6(3)
C36 C35 H35 118.2
C29 C35 H35 118.2
C35 C36 H36A 120.0
C35 C36 H36B 120.0
H36A C36 H36B 120.0
C15 C37 H37A 109.5
C15 C37 H37B 109.5
H37A C37 H37B 109.5
C15 C37 H37C 109.5
H37A C37 H37C 109.5
H37B C37 H37C 109.5

loop_
_geom_bond_atom_site_label_1
_geom_bond_atom_site_label_2
_geom_bond_distance
O1 C8 1.338(3)
O1 C9 1.452(4)
O2 C8 1.214(4)
O3 C10 1.231(4)
O4 C24 1.223(4)
O5 C26 1.209(4)
O6 C27 1.209(4)
N1 C10 1.351(4)
N1 C7 1.448(4)
N1 H1N 0.83(4)
N2 C27 1.375(4)
N2 C26 1.387(4)
N2 H2N 0.87(4)
C1 C6 1.386(4)
C1 C2 1.386(4)
C1 H1 0.9500
C2 C3 1.385(5)
C2 H2 0.9500
C3 C4 1.380(5)
C3 H3 0.9500
C4 C5 1.389(4)
C4 H4 0.9500
C5 C6 1.397(4)
C5 H5 0.9500
C6 C7 1.525(4)
C7 C8 1.510(4)
C7 H7 1.0000
C9 H9A 0.9800
C9 H9B 0.9800
C9 H9C 0.9800
C10 C11 1.513(4)
C11 C16 1.520(4)
C11 C12 1.528(4)
C11 H11 1.0000
C12 C13 1.531(4)
C12 H12A 0.9900
C12 H3N 0.9900
C13 C17 1.485(4)
C13 C14 1.547(4)
C13 H13 1.0000
C14 C20 1.545(4)
C14 C15 1.546(4)
C14 H14 1.0000
C15 C37 1.532(4)
C15 C16 1.538(4)
C15 H15 1.0000
C16 H16A 0.9900
C16 H16B 0.9900
C17 C18 1.322(4)
C17 H17 0.9500
C18 C19 1.504(4)
C18 H18 0.9500
C19 C21 1.519(4)
C19 C20 1.567(4)
C19 H19 1.0000
C20 C24 1.507(4)
C20 H20 1.0000
C21 C22 1.323(4)
C21 H21 0.9500
C22 C23 1.500(5)
C22 H22 0.9500
C23 H23A 0.9800
C23 H23B 0.9800
C23 H23C 0.9800
C24 C25 1.543(4)
C25 C26 1.530(4)
C25 C28 1.536(4)
C25 H25 1.0000
C27 C28 1.511(4)
C28 C29 1.546(4)
C28 H28 1.0000
C29 C35 1.502(4)
C29 C30 1.534(4)
C29 H29 1.0000
C30 C31 1.49(2)
C30 C31A 1.52(3)
C30 H30A 0.9900
C30 H30B 0.9900
C30 H30C 0.9900
C30 H30D 0.9900
C31 C32 1.46(3)
C31 H31A 0.9900
C31 H31B 0.9900
C32 C33 1.49(2)
C32 H32A 0.9900
C32 H32B 0.9900
C33 C34 1.506(11)
C33 H33A 0.9900
C33 H33B 0.9900
C31A C32A 1.58(4)
C31A H31C 0.9900
C31A H31D 0.9900
C32A C33A 1.53(3)
C32A H32C 0.9900
C32A H32D 0.9900
C33A C34 1.465(12)
C33A H33C 0.9900
C33A H33D 0.9900
C34 H34A 0.9800
C34 H34B 0.9800
C34 H34C 0.9800
C34 H34D 0.9800
C34 H34E 0.9800
C34 H34F 0.9800
C35 C36 1.320(5)
C35 H35 0.9500
C36 H36A 0.9500
C36 H36B 0.9500
C37 H37A 0.9800
C37 H37B 0.9800
C37 H37C 0.9800
